data_4516757
loop_
_publ_author_name
'Brantley, Johnathan N.'
'Samant, Andrew V.'
'Toste, F. Dean'

_publ_section_title
;
 Isolation and Reactivity of Trifluoromethyl Iodonium Salts.
;
_journal_issue 5
_journal_name_full 'ACS central science'
_journal_page_first 341
_journal_page_last 350
_journal_paper_doi 10.1021/acscentsci.6b00119
_journal_volume 2
_journal_year 2016
_chemical_formula_sum 'C9 H7 Cl F3 I O2'
_chemical_formula_weight 366.50
_space_group_crystal_system monoclinic
_space_group_IT_number 14
_space_group_name_Hall '-P 2ybc'
_space_group_name_H-M_alt 'P 1 21/c 1'
_atom_sites_solution_hydrogens geom
_atom_sites_solution_primary iterative
_atom_sites_solution_secondary difmap
_audit_creation_method SHELXL-2014/7
_cell_angle_alpha 90
_cell_angle_beta 94.8330(10)
_cell_angle_gamma 90
_cell_formula_units_Z 4
_cell_length_a 6.4617(2)
_cell_length_b 18.6546(7)
_cell_length_c 9.1924(4)
_cell_measurement_reflns_used 9872
_cell_measurement_temperature 100(2)
_cell_measurement_theta_max 25.35
_cell_measurement_theta_min 2.18
_cell_volume 1104.12(7)
_computing_cell_refinement 'Bruker SAINT'
_computing_data_collection 'Bruker APEX2'
_computing_data_reduction 'Bruker SAINT'
_computing_molecular_graphics ORTEP-32
_computing_publication_material WinGX
_computing_structure_refinement SHELXL-2014
_computing_structure_solution SHELXT-2014
_diffrn_ambient_temperature 100(2)
_diffrn_detector_area_resol_mean 8.366
_diffrn_measured_fraction_theta_full 0.998
_diffrn_measured_fraction_theta_max 0.998
_diffrn_measurement_device_type 'Bruker APEX-I CCD'
_diffrn_measurement_method 'phi and omega scans'
_diffrn_radiation_type MoK\a
_diffrn_radiation_wavelength 0.71073
_diffrn_reflns_av_R_equivalents 0.0785
_diffrn_reflns_av_unetI/netI 0.0411
_diffrn_reflns_Laue_measured_fraction_full 0.998
_diffrn_reflns_Laue_measured_fraction_max 0.998
_diffrn_reflns_limit_h_max 7
_diffrn_reflns_limit_h_min -7
_diffrn_reflns_limit_k_max 20
_diffrn_reflns_limit_k_min -22
_diffrn_reflns_limit_l_max 9
_diffrn_reflns_limit_l_min -11
_diffrn_reflns_number 8551
_diffrn_reflns_point_group_measured_fraction_full 0.998
_diffrn_reflns_point_group_measured_fraction_max 0.998
_diffrn_reflns_theta_full 25.000
_diffrn_reflns_theta_max 25.352
_diffrn_reflns_theta_min 2.183
_diffrn_source 'fine-focus sealed tube'
_exptl_absorpt_coefficient_mu 3.165
_exptl_absorpt_correction_T_max 0.490
_exptl_absorpt_correction_T_min 0.388
_exptl_absorpt_correction_type multi-scan
_exptl_absorpt_process_details SADABS
_exptl_crystal_colour colourless
_exptl_crystal_density_diffrn 2.205
_exptl_crystal_density_method 'not measured'
_exptl_crystal_description plate
_exptl_crystal_F_000 696
_exptl_crystal_size_max 0.160
_exptl_crystal_size_mid 0.160
_exptl_crystal_size_min 0.040
_refine_diff_density_max 2.712
_refine_diff_density_min -2.056
_refine_diff_density_rms 0.189
_refine_ls_extinction_method none
_refine_ls_goodness_of_fit_ref 1.059
_refine_ls_hydrogen_treatment constr
_refine_ls_matrix_type full
_refine_ls_number_parameters 146
_refine_ls_number_reflns 2004
_refine_ls_number_restraints 0
_refine_ls_restrained_S_all 1.059
_refine_ls_R_factor_all 0.0390
_refine_ls_R_factor_gt 0.0376
_refine_ls_shift/su_max 0.002
_refine_ls_shift/su_mean 0.000
_refine_ls_structure_factor_coef Fsqd
_refine_ls_weighting_details 'w=1/[\s^2^(Fo^2^)+(0.0738P)^2^] where P=(Fo^2^+2Fc^2^)/3'
_refine_ls_weighting_scheme calc
_refine_ls_wR_factor_gt 0.0998
_refine_ls_wR_factor_ref 0.1013
_reflns_Friedel_coverage 0.000
_reflns_number_gt 1866
_reflns_number_total 2004
_reflns_threshold_expression 'I > 2\s(I)'
_cod_data_source_file oc6b00119_si_004.cif
_cod_data_source_block shelx
_cod_original_sg_symbol_H-M 'P 21/c'
_cod_database_code 4516757
_shelx_shelxl_version_number 2014/7
_shelx_space_group_comment
;
The symmetry employed for this shelxl refinement is uniquely defined
by the following loop, which should always be used as a source of
symmetry information in preference to the above space-group names.
They are only intended as comments.
;
_shelx_estimated_absorpt_t_min 0.631
_shelx_estimated_absorpt_t_max 0.884

loop_
_space_group_symop_operation_xyz
'x, y, z'
'-x, y+1/2, -z+1/2'
'-x, -y, -z'
'x, -y-1/2, z-1/2'

loop_
_atom_site_label
_atom_site_type_symbol
_atom_site_fract_x
_atom_site_fract_y
_atom_site_fract_z
_atom_site_U_iso_or_equiv
_atom_site_adp_type
_atom_site_occupancy
_atom_site_site_symmetry_order
_atom_site_calc_flag
_atom_site_refinement_flags_posn
_atom_site_refinement_flags_adp
C1 C 0.5048(6) 0.6608(2) 0.3389(4) 0.0169(8) Uani 1 1 d . .
C2 C 0.3139(7) 0.69271(18) 0.3005(5) 0.0191(9) Uani 1 1 d . .
H2 H 0.2528 0.7238 0.3666 0.023 Uiso 1 1 calc R U
C3 C 0.2136(6) 0.6785(2) 0.1643(5) 0.0213(9) Uani 1 1 d . .
H3 H 0.0824 0.6997 0.1369 0.026 Uiso 1 1 calc R U
C4 C 0.3037(6) 0.6338(2) 0.0687(4) 0.0223(9) Uani 1 1 d . .
H4 H 0.2359 0.6253 -0.0256 0.027 Uiso 1 1 calc R U
C5 C 0.4932(6) 0.6008(2) 0.1088(4) 0.0204(8) Uani 1 1 d . .
H5 H 0.5527 0.5695 0.0422 0.024 Uiso 1 1 calc R U
C6 C 0.5970(6) 0.61322(19) 0.2463(4) 0.0169(8) Uani 1 1 d . .
C7 C 0.7978(6) 0.5755(2) 0.2900(4) 0.0199(8) Uani 1 1 d . .
C8 C 1.0369(6) 0.4889(2) 0.2258(5) 0.0292(10) Uani 1 1 d . .
H8A H 1.1551 0.5220 0.2349 0.044 Uiso 1 1 calc R U
H8B H 1.0571 0.4538 0.1490 0.044 Uiso 1 1 calc R U
H8C H 1.0269 0.4639 0.3188 0.044 Uiso 1 1 calc R U
C9 C 0.4472(6) 0.6101(2) 0.6442(4) 0.0205(8) Uani 1 1 d . .
O1 O 0.9018(5) 0.58460(18) 0.4016(3) 0.0337(8) Uani 1 1 d . .
O2 O 0.8480(4) 0.52863(15) 0.1886(3) 0.0245(6) Uani 1 1 d . .
F1 F 0.2751(4) 0.64082(15) 0.6823(4) 0.0491(8) Uani 1 1 d . .
F2 F 0.3925(4) 0.55902(14) 0.5513(3) 0.0402(7) Uani 1 1 d . .
F3 F 0.5419(4) 0.57990(16) 0.7608(3) 0.0420(7) Uani 1 1 d . .
Cl1 Cl 0.83840(14) 0.78853(6) 0.36706(11) 0.0207(2) Uani 1 1 d . .
I1 I 0.64578(3) 0.69117(2) 0.54602(2) 0.01446(16) Uani 1 1 d . .

loop_
_atom_site_aniso_label
_atom_site_aniso_U_11
_atom_site_aniso_U_22
_atom_site_aniso_U_33
_atom_site_aniso_U_23
_atom_site_aniso_U_13
_atom_site_aniso_U_12
C1 0.0179(18) 0.026(2) 0.0066(18) 0.0068(16) -0.0021(14) -0.0047(15)
C2 0.017(2) 0.024(2) 0.016(2) 0.0025(15) 0.0016(17) -0.0005(13)
C3 0.0169(19) 0.028(2) 0.019(2) 0.0065(17) -0.0019(17) 0.0014(15)
C4 0.026(2) 0.029(2) 0.011(2) 0.0016(17) -0.0039(16) -0.0076(16)
C5 0.024(2) 0.025(2) 0.012(2) -0.0003(16) 0.0053(16) -0.0035(16)
C6 0.0185(18) 0.0216(19) 0.0107(19) 0.0013(15) 0.0020(14) -0.0036(14)
C7 0.0207(19) 0.024(2) 0.016(2) -0.0009(17) 0.0070(16) -0.0022(16)
C8 0.025(2) 0.028(2) 0.036(3) -0.002(2) 0.0094(18) 0.0041(17)
C9 0.0228(19) 0.025(2) 0.013(2) 0.0016(17) 0.0013(16) -0.0012(16)
O1 0.0328(16) 0.0463(19) 0.0199(17) -0.0159(15) -0.0097(14) 0.0155(14)
O2 0.0236(14) 0.0307(15) 0.0192(16) -0.0081(12) 0.0020(12) 0.0063(11)
F1 0.0414(16) 0.0350(15) 0.077(2) 0.0102(15) 0.0388(16) 0.0022(12)
F2 0.0649(18) 0.0382(15) 0.0183(14) -0.0074(12) 0.0086(13) -0.0284(13)
F3 0.0431(15) 0.0550(16) 0.0252(16) 0.0241(13) -0.0121(12) -0.0170(14)
Cl1 0.0219(5) 0.0294(5) 0.0104(5) 0.0019(4) -0.0013(4) -0.0046(4)
I1 0.0155(2) 0.0211(2) 0.0067(2) -0.00017(8) 0.00046(14) 0.00018(7)

loop_
_atom_type_symbol
_atom_type_description
_atom_type_scat_dispersion_real
_atom_type_scat_dispersion_imag
_atom_type_scat_source
C C 0.0033 0.0016 'International Tables Vol C Tables 4.2.6.8 and 6.1.1.4'
H H 0.0000 0.0000 'International Tables Vol C Tables 4.2.6.8 and 6.1.1.4'
O O 0.0106 0.0060 'International Tables Vol C Tables 4.2.6.8 and 6.1.1.4'
F F 0.0171 0.0103 'International Tables Vol C Tables 4.2.6.8 and 6.1.1.4'
Cl Cl 0.1484 0.1585 'International Tables Vol C Tables 4.2.6.8 and 6.1.1.4'
I I -0.4742 1.8119 'International Tables Vol C Tables 4.2.6.8 and 6.1.1.4'

loop_
_geom_angle_atom_site_label_1
_geom_angle_atom_site_label_2
_geom_angle_atom_site_label_3
_geom_angle
C2 C1 C6 122.2(4)
C2 C1 I1 114.8(3)
C6 C1 I1 123.0(3)
C3 C2 C1 119.1(4)
C3 C2 H2 120.5
C1 C2 H2 120.5
C4 C3 C2 120.1(4)
C4 C3 H3 119.9
C2 C3 H3 119.9
C3 C4 C5 120.6(4)
C3 C4 H4 119.7
C5 C4 H4 119.7
C4 C5 C6 120.7(4)
C4 C5 H5 119.7
C6 C5 H5 119.7
C1 C6 C5 117.3(3)
C1 C6 C7 122.6(3)
C5 C6 C7 120.1(3)
O1 C7 O2 122.8(4)
O1 C7 C6 125.2(4)
O2 C7 C6 112.1(3)
O2 C8 H8A 109.5
O2 C8 H8B 109.5
H8A C8 H8B 109.5
O2 C8 H8C 109.5
H8A C8 H8C 109.5
H8B C8 H8C 109.5
F2 C9 F3 107.5(3)
F2 C9 F1 107.5(3)
F3 C9 F1 108.3(4)
F2 C9 I1 111.3(3)
F3 C9 I1 112.2(3)
F1 C9 I1 109.8(3)
C7 O2 C8 114.9(3)
C1 I1 C9 87.94(14)
C1 I1 Cl1 79.90(10)
C9 I1 Cl1 167.52(10)

loop_
_geom_bond_atom_site_label_1
_geom_bond_atom_site_label_2
_geom_bond_distance
C1 C2 1.388(6)
C1 C6 1.397(5)
C1 I1 2.118(4)
C2 C3 1.386(6)
C2 H2 0.9500
C3 C4 1.377(6)
C3 H3 0.9500
C4 C5 1.393(5)
C4 H4 0.9500
C5 C6 1.399(5)
C5 H5 0.9500
C6 C7 1.500(5)
C7 O1 1.190(5)
C7 O2 1.338(5)
C8 O2 1.444(5)
C8 H8A 0.9800
C8 H8B 0.9800
C8 H8C 0.9800
C9 F2 1.309(4)
C9 F3 1.315(5)
C9 F1 1.324(5)
C9 I1 2.223(4)
Cl1 I1 2.8105(10)
